data_7113945
loop_
_publ_author_name
'Keith Searles'
'Karlijn Keijzer'
'Chun-Hsing Chen'
'Mu-Hyun Baik'
'Daniel J. Mindiola'

_publ_section_title
;
 Binary role of an ylide in formation of a terminal methylidene complex of
 niobium
;
_journal_name_full Chem.Commun.
_journal_page_first 6267
_journal_paper_doi 10.1039/C4CC01404A
_journal_volume 50
_journal_year 2014
_chemical_formula_moiety 'C117 H109 F6 Nb1 O6 P1 S2'
_chemical_formula_sum 'C117 H109 F6 Nb O6 P S2'
_chemical_formula_weight 1913.15
_space_group_IT_number 2
_symmetry_cell_setting triclinic
_symmetry_space_group_name_Hall '-P 1'
_symmetry_space_group_name_H-M 'P -1'
_atom_sites_solution_hydrogens difmap
_atom_sites_solution_primary other
_audit_creation_date 13-02-26
_audit_creation_method CRYSTALS_ver_14.40
_cell_angle_alpha 96.128(3)
_cell_angle_beta 98.445(3)
_cell_angle_gamma 113.251(3)
_cell_formula_units_Z 2
_cell_length_a 15.1935(9)
_cell_length_b 17.4577(10)
_cell_length_c 20.9931(12)
_cell_measurement_reflns_used 9760
_cell_measurement_temperature 150
_cell_measurement_theta_max 27
_cell_measurement_theta_min 2
_cell_volume 4976.8(5)
_computing_cell_refinement 'Apex2 (Bruker AXS, 2006)'
_computing_data_collection 'Apex2 (Bruker AXS, 2006)'
_computing_data_reduction 'Apex2 (Bruker AXS, 2006)'
_computing_molecular_graphics 'CAMERON (Watkin et al., 1996)'
_computing_publication_material 'CRYSTALS (Betteridge et al., 2003)'
_computing_structure_refinement 'CRYSTALS (Betteridge et al., 2003)'
_computing_structure_solution 'Superflip (Palatinus & Chapuis, 2007)'
_diffrn_ambient_temperature 150
_diffrn_measured_fraction_theta_full 0.999
_diffrn_measured_fraction_theta_max 0.994
_diffrn_measurement_device Area
_diffrn_measurement_device_type 'Bruker Kappa Apex2'
_diffrn_measurement_method '\f & \w scans'
_diffrn_radiation_monochromator graphite
_diffrn_radiation_type 'Mo K\a'
_diffrn_radiation_wavelength 0.71073
_diffrn_reflns_av_R_equivalents 0.028
_diffrn_reflns_limit_h_max 19
_diffrn_reflns_limit_h_min -18
_diffrn_reflns_limit_k_max 21
_diffrn_reflns_limit_k_min -22
_diffrn_reflns_limit_l_max 26
_diffrn_reflns_limit_l_min -27
_diffrn_reflns_number 84086
_diffrn_reflns_theta_full 27.019
_diffrn_reflns_theta_max 27.570
_diffrn_reflns_theta_min 1.291
_diffrn_standards_number 0
_exptl_absorpt_coefficient_mu 0.246
_exptl_absorpt_correction_T_max 0.99
_exptl_absorpt_correction_T_min 0.89
_exptl_absorpt_correction_type numerical
_exptl_absorpt_process_details
; 
 Analytical Absorption (De Meulenaer & Tompa, 1965) 
;
_exptl_crystal_colour yellow
_exptl_crystal_density_diffrn 1.277
_exptl_crystal_density_method 'not measured'
_exptl_crystal_description plate
_exptl_crystal_F_000 2002
_exptl_crystal_size_max 0.492
_exptl_crystal_size_mid 0.492
_exptl_crystal_size_min 0.060
_refine_diff_density_max 0.65
_refine_diff_density_min -0.62
_refine_ls_extinction_method None
_refine_ls_goodness_of_fit_ref 1.0138
_refine_ls_hydrogen_treatment constr
_refine_ls_matrix_type full
_refine_ls_number_parameters 1198
_refine_ls_number_reflns 22829
_refine_ls_number_restraints 0
_refine_ls_R_factor_all 0.0512
_refine_ls_R_factor_gt 0.0370
_refine_ls_shift/su_max 0.0030510
_refine_ls_shift/su_mean 0.0002424
_refine_ls_structure_factor_coef Fsqd
_refine_ls_weighting_details
;
 Method= Modified Sheldrick 
 w=1/[\s^2^(F^2^) + ( 0.04P)^2^ + 3.19P] 
 ,where P=(max(Fo^2^,0) + 2Fc^2^)/3 
;
_refine_ls_weighting_scheme calc
_refine_ls_wR_factor_all 0.1010
_refine_ls_wR_factor_gt 0.0884
_refine_ls_wR_factor_ref 0.1010
_reflns_limit_h_max 19
_reflns_limit_h_min -19
_reflns_limit_k_max 22
_reflns_limit_k_min -22
_reflns_limit_l_max 27
_reflns_limit_l_min 0
_reflns_number_gt 18272
_reflns_number_total 22911
_reflns_threshold_expression I>2.0\s(I)
_oxford_diffrn_Wilson_B_factor 0.00
_oxford_diffrn_Wilson_scale 0.00
_oxford_refine_ls_r_factor_ref 0.0512
_oxford_refine_ls_scale 0.092354(12)
_oxford_reflns_number_all 22831
_oxford_reflns_threshold_expression_ref I>0.0\s(I)
_oxford_structure_analysis_title 'mo_13021_0m in P-1'
_cod_data_source_file c4cc01404a2.cif
_cod_data_source_block 13021
_cod_depositor_comments
;
The following automatic conversions were performed:

'_atom_sites_solution_primary' value 'Other' changed to 'other'
according to the built-in table from CIF Core dictionary named
'cif_core.dic' version 2.4.1 from 2010-06-29.

Automatic conversion script
Id: cif_fix_values 2281 2013-09-26 08:29:07Z andrius 
;
_cod_original_sg_symbol_H-M 'P -1 '
_cod_original_formula_sum 'C117 H109 F6 Nb1 O6 P1 S2'
_cod_database_code 7113945

loop_
_symmetry_equiv_pos_as_xyz
x,y,z
-x,-y,-z

loop_
_atom_site_label
_atom_site_type_symbol
_atom_site_fract_x
_atom_site_fract_y
_atom_site_fract_z
_atom_site_U_iso_or_equiv
_atom_site_occupancy
_atom_site_adp_type
_atom_site_refinement_flags_posn
Nb1 Nb 0.104235(11) 0.742209(10) 0.294630(7) 0.0203 1.0000 Uani .
S1 S -0.13540(4) 0.18185(3) 0.13085(2) 0.0339 1.0000 Uani .
S2 S -0.32996(4) 0.16293(3) 0.14768(2) 0.0346 1.0000 Uani .
P1 P 0.16838(3) 0.94912(3) 0.26696(2) 0.0226 1.0000 Uani .
F1 F -0.05516(14) 0.07547(13) 0.14686(12) 0.1003 1.0000 Uani .
F2 F -0.19596(15) 0.03521(10) 0.17180(9) 0.0763 1.0000 Uani .
F3 F -0.18358(15) 0.02631(10) 0.07130(9) 0.0755 1.0000 Uani .
F4 F -0.23132(12) 0.31373(11) 0.22342(9) 0.0733 1.0000 Uani .
F5 F -0.31536(14) 0.31498(11) 0.13239(9) 0.0744 1.0000 Uani .
F6 F -0.38725(12) 0.26687(11) 0.20956(9) 0.0722 1.0000 Uani .
O1 O -0.02483(8) 0.70923(7) 0.24855(6) 0.0227 1.0000 Uani .
O2 O 0.21783(8) 0.76331(7) 0.35862(6) 0.0223 1.0000 Uani .
O3 O -0.10088(11) 0.21946(11) 0.19875(7) 0.0445 1.0000 Uani .
O4 O -0.07277(11) 0.21054(10) 0.08535(7) 0.0425 1.0000 Uani .
O5 O -0.31198(12) 0.13090(11) 0.20586(8) 0.0494 1.0000 Uani .
O6 O -0.42730(11) 0.12796(11) 0.10845(7) 0.0445 1.0000 Uani .
C1 C -0.12429(12) 0.66186(11) 0.23503(9) 0.0229 1.0000 Uani .
C2 C -0.16813(13) 0.60704(11) 0.17448(9) 0.0255 1.0000 Uani .
C3 C -0.26920(13) 0.55782(12) 0.16186(9) 0.0283 1.0000 Uani .
C4 C -0.32616(13) 0.56099(12) 0.20688(9) 0.0271 1.0000 Uani .
C5 C -0.27962(13) 0.61634(12) 0.26602(9) 0.0271 1.0000 Uani .
C6 C -0.17964(13) 0.66731(11) 0.28182(9) 0.0248 1.0000 Uani .
C7 C -0.43599(14) 0.50474(13) 0.19542(10) 0.0317 1.0000 Uani .
C8 C -0.47627(15) 0.45203(15) 0.12642(11) 0.0412 1.0000 Uani .
C9 C -0.45156(16) 0.44440(14) 0.24479(11) 0.0422 1.0000 Uani .
C10 C -0.49113(15) 0.56035(15) 0.20654(11) 0.0396 1.0000 Uani .
C11 C -0.10784(13) 0.59907(12) 0.12417(9) 0.0288 1.0000 Uani .
C12 C -0.05466(14) 0.54259(13) 0.13810(10) 0.0326 1.0000 Uani .
C13 C -0.06972(16) 0.49370(14) 0.18614(11) 0.0389 1.0000 Uani .
C14 C -0.02344(19) 0.43922(16) 0.19389(14) 0.0537 1.0000 Uani .
C15 C 0.0382(2) 0.43421(19) 0.15335(15) 0.0619 1.0000 Uani .
C16 C 0.05472(19) 0.48328(19) 0.10539(14) 0.0576 1.0000 Uani .
C17 C 0.00892(16) 0.53727(16) 0.09760(12) 0.0457 1.0000 Uani .
C18 C -0.17076(14) 0.56793(14) 0.05502(10) 0.0347 1.0000 Uani .
C19 C -0.21897(16) 0.48204(16) 0.02800(11) 0.0475 1.0000 Uani .
C20 C -0.27886(19) 0.4548(2) -0.03375(14) 0.0683 1.0000 Uani .
C21 C -0.2907(2) 0.5117(3) -0.06886(15) 0.0858 1.0000 Uani .
C22 C -0.2452(3) 0.5955(3) -0.04386(16) 0.0848 1.0000 Uani .
C23 C -0.1844(2) 0.62454(19) 0.01876(13) 0.0580 1.0000 Uani .
C24 C -0.13481(13) 0.72562(11) 0.34878(9) 0.0254 1.0000 Uani .
C25 C -0.19496(13) 0.69000(12) 0.39956(9) 0.0283 1.0000 Uani .
C26 C -0.18181(16) 0.62832(14) 0.43135(11) 0.0391 1.0000 Uani .
C27 C -0.23890(18) 0.59390(16) 0.47598(12) 0.0497 1.0000 Uani .
C28 C -0.31154(18) 0.61861(15) 0.48798(11) 0.0474 1.0000 Uani .
C29 C -0.32637(16) 0.67881(14) 0.45569(11) 0.0404 1.0000 Uani .
C30 C -0.26848(15) 0.71485(12) 0.41258(10) 0.0327 1.0000 Uani .
C31 C -0.11876(13) 0.81746(12) 0.34789(9) 0.0275 1.0000 Uani .
C32 C -0.16476(16) 0.84207(13) 0.29727(11) 0.0367 1.0000 Uani .
C33 C -0.14858(19) 0.92692(15) 0.30044(13) 0.0488 1.0000 Uani .
C34 C -0.08584(19) 0.98744(14) 0.35319(14) 0.0516 1.0000 Uani .
C35 C -0.03997(17) 0.96361(14) 0.40370(13) 0.0472 1.0000 Uani .
C36 C -0.05658(15) 0.87946(13) 0.40156(11) 0.0364 1.0000 Uani .
C37 C 0.26629(12) 0.74814(11) 0.41292(8) 0.0222 1.0000 Uani .
C38 C 0.31661(13) 0.69679(11) 0.40446(9) 0.0240 1.0000 Uani .
C39 C 0.36545(13) 0.68225(12) 0.46032(9) 0.0271 1.0000 Uani .
C40 C 0.36647(14) 0.71696(12) 0.52328(9) 0.0290 1.0000 Uani .
C41 C 0.31504(15) 0.76707(13) 0.52916(9) 0.0306 1.0000 Uani .
C42 C 0.26374(13) 0.78288(11) 0.47558(9) 0.0259 1.0000 Uani .
C43 C 0.41679(17) 0.69913(14) 0.58560(10) 0.0381 1.0000 Uani .
C44 C 0.4736(2) 0.64758(18) 0.57039(12) 0.0532 1.0000 Uani .
C45 C 0.4840(3) 0.78071(19) 0.63153(14) 0.0756 1.0000 Uani .
C46 C 0.3366(2) 0.6475(2) 0.62054(14) 0.0715 1.0000 Uani .
C47 C 0.31745(13) 0.65820(11) 0.33580(9) 0.0259 1.0000 Uani .
C48 C 0.31374(15) 0.56941(12) 0.33284(9) 0.0305 1.0000 Uani .
C49 C 0.22529(18) 0.49928(15) 0.31341(13) 0.0499 1.0000 Uani .
C50 C 0.2210(2) 0.41780(17) 0.31083(17) 0.0688 1.0000 Uani .
C51 C 0.3047(2) 0.40592(17) 0.32920(15) 0.0613 1.0000 Uani .
C52 C 0.3927(2) 0.47507(16) 0.34931(13) 0.0504 1.0000 Uani .
C53 C 0.39790(17) 0.55607(14) 0.35014(11) 0.0383 1.0000 Uani .
C54 C 0.40233(14) 0.71444(12) 0.30741(9) 0.0290 1.0000 Uani .
C55 C 0.39460(16) 0.70121(14) 0.23974(10) 0.0356 1.0000 Uani .
C56 C 0.47181(18) 0.74823(16) 0.21193(11) 0.0438 1.0000 Uani .
C57 C 0.55705(18) 0.80784(16) 0.25120(12) 0.0473 1.0000 Uani .
C58 C 0.56647(17) 0.82138(16) 0.31816(12) 0.0461 1.0000 Uani .
C59 C 0.48860(15) 0.77510(14) 0.34588(10) 0.0369 1.0000 Uani .
C60 C 0.20602(14) 0.83659(12) 0.48563(9) 0.0288 1.0000 Uani .
C61 C 0.15373(16) 0.81624(14) 0.54239(9) 0.0340 1.0000 Uani .
C62 C 0.20145(17) 0.85213(16) 0.60759(10) 0.0403 1.0000 Uani .
C63 C 0.15365(19) 0.82677(18) 0.65821(11) 0.0500 1.0000 Uani .
C64 C 0.0585(2) 0.7680(2) 0.64481(12) 0.0639 1.0000 Uani .
C65 C 0.0096(2) 0.7347(2) 0.58068(13) 0.0656 1.0000 Uani .
C66 C 0.05783(17) 0.75878(17) 0.53026(11) 0.0467 1.0000 Uani .
C67 C 0.26704(16) 0.93132(13) 0.49090(9) 0.0342 1.0000 Uani .
C68 C 0.2301(2) 0.98891(16) 0.51374(11) 0.0507 1.0000 Uani .
C69 C 0.2825(3) 1.07502(17) 0.51791(13) 0.0649 1.0000 Uani .
C70 C 0.3709(2) 1.10565(16) 0.49877(14) 0.0667 1.0000 Uani .
C71 C 0.40798(19) 1.05014(16) 0.47529(14) 0.0573 1.0000 Uani .
C72 C 0.35613(16) 0.96314(14) 0.47186(11) 0.0405 1.0000 Uani .
C73 C 0.12466(13) 0.87587(11) 0.32005(8) 0.0232 1.0000 Uani .
C74 C 0.15950(14) 1.04640(11) 0.29583(9) 0.0283 1.0000 Uani .
C75 C 0.1967(2) 1.08160(16) 0.36115(12) 0.0558 1.0000 Uani .
C76 C 0.1929(2) 1.15649(16) 0.38667(13) 0.0568 1.0000 Uani .
C77 C 0.1520(2) 1.19567(15) 0.34707(13) 0.0506 1.0000 Uani .
C78 C 0.1125(3) 1.1601(2) 0.28319(14) 0.0834 1.0000 Uani .
C79 C 0.1170(3) 1.08560(17) 0.25670(12) 0.0656 1.0000 Uani .
C80 C 0.09842(13) 0.90731(11) 0.18473(9) 0.0259 1.0000 Uani .
C81 C 0.00015(16) 0.89256(18) 0.17123(11) 0.0488 1.0000 Uani .
C82 C -0.05233(19) 0.8635(2) 0.10730(13) 0.0644 1.0000 Uani .
C83 C -0.00846(18) 0.84812(17) 0.05768(11) 0.0500 1.0000 Uani .
C84 C 0.08760(18) 0.86075(15) 0.07111(10) 0.0442 1.0000 Uani .
C85 C 0.14149(16) 0.89105(14) 0.13452(10) 0.0367 1.0000 Uani .
C86 C 0.29514(13) 0.97612(11) 0.26656(9) 0.0267 1.0000 Uani .
C87 C 0.34224(15) 1.03967(13) 0.23239(10) 0.0345 1.0000 Uani .
C88 C 0.43951(15) 1.06114(14) 0.23016(11) 0.0405 1.0000 Uani .
C89 C 0.49009(15) 1.02113(14) 0.26202(12) 0.0420 1.0000 Uani .
C90 C 0.44411(16) 0.95931(15) 0.29658(12) 0.0443 1.0000 Uani .
C91 C 0.34631(14) 0.93639(13) 0.29887(10) 0.0341 1.0000 Uani .
C92 C 0.04006(14) 0.63832(12) 0.34470(10) 0.0290 1.0000 Uani .
C93 C 0.16097(13) 0.71410(12) 0.21307(9) 0.0284 1.0000 Uani .
C94 C -0.24853(14) 0.17172(13) 0.09983(9) 0.0314 1.0000 Uani .
C95 C -0.27987(15) 0.16668(13) 0.02813(9) 0.0327 1.0000 Uani .
C96 C -0.24166(17) 0.23722(15) -0.00094(11) 0.0402 1.0000 Uani .
C97 C -0.2735(2) 0.23138(19) -0.06799(12) 0.0521 1.0000 Uani .
C98 C -0.3431(2) 0.1561(2) -0.10530(11) 0.0534 1.0000 Uani .
C99 C -0.38147(19) 0.08617(18) -0.07705(11) 0.0505 1.0000 Uani .
C100 C -0.34962(17) 0.09078(15) -0.01079(10) 0.0411 1.0000 Uani .
C101 C -0.1438(2) 0.07396(17) 0.13033(14) 0.0547 1.0000 Uani .
C102 C -0.31400(19) 0.27094(17) 0.17975(13) 0.0511 1.0000 Uani .
C103 C 0.0683(3) 0.5657(3) 0.5473(3) 0.1210 1.0000 Uani .
C104 C -0.0255(3) 0.5200(3) 0.5574(3) 0.1197 1.0000 Uani .
C105 C -0.0918(3) 0.4548(3) 0.5100(3) 0.1141 1.0000 Uani .
C106 C -0.3930(2) -0.15218(19) 0.08069(14) 0.0588 1.0000 Uani .
C107 C -0.3274(2) -0.18140(19) 0.10925(14) 0.0596 1.0000 Uani .
C108 C -0.3424(3) -0.2638(2) 0.09115(17) 0.0768 1.0000 Uani .
C109 C -0.4230(4) -0.3169(2) 0.04398(19) 0.0921 1.0000 Uani .
C110 C -0.4877(3) -0.2868(3) 0.01619(16) 0.0807 1.0000 Uani .
C111 C -0.4728(2) -0.2056(2) 0.03415(14) 0.0654 1.0000 Uani .
C112 C -0.3428(3) -0.1539(3) -0.1010(2) 0.0893 1.0000 Uani .
C113 C -0.2531(4) -0.0981(3) -0.07136(18) 0.1019 1.0000 Uani .
C114 C -0.1721(3) -0.1097(3) -0.07946(19) 0.0985 1.0000 Uani .
C115 C -0.1831(3) -0.1836(3) -0.1206(2) 0.0933 1.0000 Uani .
C116 C -0.2765(3) -0.2401(2) -0.1515(2) 0.0921 1.0000 Uani .
C117 C -0.3534(3) -0.2232(2) -0.1412(2) 0.0877 1.0000 Uani .
H31 H -0.3001 0.5211 0.1207 0.0339 1.0000 Uiso R
H51 H -0.3179 0.6193 0.2973 0.0327 1.0000 Uiso R
H81 H -0.5443 0.4179 0.1212 0.0505 1.0000 Uiso R
H82 H -0.4663 0.4889 0.0954 0.0505 1.0000 Uiso R
H83 H -0.4431 0.4167 0.1196 0.0505 1.0000 Uiso R
H91 H -0.5192 0.4084 0.2386 0.0515 1.0000 Uiso R
H92 H -0.4287 0.4764 0.2880 0.0515 1.0000 Uiso R
H93 H -0.4161 0.4110 0.2384 0.0515 1.0000 Uiso R
H101 H -0.5593 0.5255 0.1993 0.0479 1.0000 Uiso R
H102 H -0.4688 0.5911 0.2502 0.0479 1.0000 Uiso R
H103 H -0.4795 0.5989 0.1768 0.0479 1.0000 Uiso R
H111 H -0.0593 0.6542 0.1251 0.0346 1.0000 Uiso R
H131 H -0.1129 0.4966 0.2139 0.0459 1.0000 Uiso R
H141 H -0.0327 0.4070 0.2280 0.0671 1.0000 Uiso R
H151 H 0.0679 0.3957 0.1576 0.0729 1.0000 Uiso R
H161 H 0.0983 0.4803 0.0780 0.0678 1.0000 Uiso R
H171 H 0.0206 0.5707 0.0643 0.0555 1.0000 Uiso R
H191 H -0.2106 0.4417 0.0524 0.0568 1.0000 Uiso R
H201 H -0.3112 0.3959 -0.0512 0.0778 1.0000 Uiso R
H211 H -0.3319 0.4919 -0.1112 0.0965 1.0000 Uiso R
H221 H -0.2543 0.6346 -0.0694 0.0998 1.0000 Uiso R
H231 H -0.1532 0.6835 0.0364 0.0695 1.0000 Uiso R
H241 H -0.0720 0.7263 0.3624 0.0315 1.0000 Uiso R
H261 H -0.1338 0.6092 0.4220 0.0469 1.0000 Uiso R
H271 H -0.2279 0.5529 0.4982 0.0600 1.0000 Uiso R
H281 H -0.3508 0.5949 0.5182 0.0586 1.0000 Uiso R
H291 H -0.3768 0.6956 0.4633 0.0466 1.0000 Uiso R
H301 H -0.2790 0.7566 0.3911 0.0392 1.0000 Uiso R
H321 H -0.2072 0.8011 0.2602 0.0444 1.0000 Uiso R
H331 H -0.1812 0.9435 0.2661 0.0569 1.0000 Uiso R
H341 H -0.0745 1.0452 0.3546 0.0592 1.0000 Uiso R
H351 H 0.0031 1.0052 0.4402 0.0542 1.0000 Uiso R
H361 H -0.0253 0.8631 0.4368 0.0436 1.0000 Uiso R
H391 H 0.3995 0.6473 0.4551 0.0314 1.0000 Uiso R
H411 H 0.3151 0.7917 0.5718 0.0380 1.0000 Uiso R
H441 H 0.5034 0.6381 0.6100 0.0657 1.0000 Uiso R
H442 H 0.5227 0.6786 0.5483 0.0657 1.0000 Uiso R
H443 H 0.4312 0.5946 0.5433 0.0657 1.0000 Uiso R
H451 H 0.5148 0.7688 0.6696 0.0896 1.0000 Uiso R
H452 H 0.4472 0.8109 0.6437 0.0896 1.0000 Uiso R
H453 H 0.5325 0.8141 0.6099 0.0896 1.0000 Uiso R
H461 H 0.3659 0.6355 0.6592 0.0838 1.0000 Uiso R
H462 H 0.3012 0.6794 0.6318 0.0838 1.0000 Uiso R
H463 H 0.2933 0.5958 0.5922 0.0838 1.0000 Uiso R
H471 H 0.2590 0.6525 0.3080 0.0309 1.0000 Uiso R
H491 H 0.1672 0.5069 0.3003 0.0600 1.0000 Uiso R
H501 H 0.1594 0.3702 0.2977 0.0791 1.0000 Uiso R
H511 H 0.3020 0.3504 0.3269 0.0722 1.0000 Uiso R
H521 H 0.4506 0.4676 0.3637 0.0584 1.0000 Uiso R
H531 H 0.4598 0.6033 0.3625 0.0463 1.0000 Uiso R
H551 H 0.3358 0.6596 0.2125 0.0422 1.0000 Uiso R
H561 H 0.4654 0.7395 0.1657 0.0512 1.0000 Uiso R
H571 H 0.6099 0.8393 0.2320 0.0565 1.0000 Uiso R
H581 H 0.6261 0.8623 0.3450 0.0554 1.0000 Uiso R
H591 H 0.4952 0.7852 0.3921 0.0444 1.0000 Uiso R
H601 H 0.1561 0.8199 0.4473 0.0342 1.0000 Uiso R
H621 H 0.2671 0.8939 0.6173 0.0485 1.0000 Uiso R
H631 H 0.1869 0.8506 0.7024 0.0599 1.0000 Uiso R
H641 H 0.0265 0.7482 0.6792 0.0738 1.0000 Uiso R
H651 H -0.0579 0.6971 0.5711 0.0787 1.0000 Uiso R
H661 H 0.0235 0.7341 0.4864 0.0562 1.0000 Uiso R
H681 H 0.1681 0.9683 0.5258 0.0648 1.0000 Uiso R
H691 H 0.2586 1.1140 0.5350 0.0764 1.0000 Uiso R
H701 H 0.4062 1.1648 0.5010 0.0792 1.0000 Uiso R
H711 H 0.4687 1.0711 0.4616 0.0674 1.0000 Uiso R
H721 H 0.3821 0.9254 0.4557 0.0487 1.0000 Uiso R
H731 H 0.1696 0.8989 0.3610 0.0279 1.0000 Uiso R
H732 H 0.0627 0.8740 0.3250 0.0279 1.0000 Uiso R
H751 H 0.2261 1.0548 0.3888 0.0649 1.0000 Uiso R
H761 H 0.2175 1.1799 0.4320 0.0662 1.0000 Uiso R
H771 H 0.1509 1.2479 0.3641 0.0562 1.0000 Uiso R
H781 H 0.0818 1.1865 0.2561 0.0981 1.0000 Uiso R
H791 H 0.0908 1.0620 0.2116 0.0769 1.0000 Uiso R
H811 H -0.0306 0.9025 0.2055 0.0563 1.0000 Uiso R
H821 H -0.1196 0.8530 0.0977 0.0762 1.0000 Uiso R
H831 H -0.0449 0.8297 0.0139 0.0601 1.0000 Uiso R
H841 H 0.1172 0.8486 0.0369 0.0538 1.0000 Uiso R
H851 H 0.2086 0.9012 0.1438 0.0449 1.0000 Uiso R
H871 H 0.3080 1.0686 0.2117 0.0421 1.0000 Uiso R
H881 H 0.4714 1.1029 0.2057 0.0482 1.0000 Uiso R
H891 H 0.5571 1.0367 0.2607 0.0495 1.0000 Uiso R
H901 H 0.4797 0.9325 0.3189 0.0531 1.0000 Uiso R
H911 H 0.3145 0.8936 0.3225 0.0407 1.0000 Uiso R
H961 H -0.1939 0.2890 0.0251 0.0481 1.0000 Uiso R
H971 H -0.2471 0.2798 -0.0878 0.0603 1.0000 Uiso R
H981 H -0.3639 0.1525 -0.1509 0.0701 1.0000 Uiso R
H991 H -0.4303 0.0346 -0.1026 0.0595 1.0000 Uiso R
H1001 H -0.3754 0.0423 0.0090 0.0514 1.0000 Uiso R
H1031 H 0.1148 0.6113 0.5801 0.1386 1.0000 Uiso R
H1041 H -0.0449 0.5330 0.5967 0.1458 1.0000 Uiso R
H1051 H -0.1558 0.4229 0.5166 0.1203 1.0000 Uiso R
H1061 H -0.3831 -0.0953 0.0948 0.0701 1.0000 Uiso R
H1071 H -0.2712 -0.1434 0.1409 0.0696 1.0000 Uiso R
H1081 H -0.2970 -0.2835 0.1111 0.0898 1.0000 Uiso R
H1091 H -0.4352 -0.3747 0.0315 0.1117 1.0000 Uiso R
H1101 H -0.5427 -0.3232 -0.0170 0.0947 1.0000 Uiso R
H1111 H -0.5173 -0.1848 0.0144 0.0774 1.0000 Uiso R
H1121 H -0.3988 -0.1453 -0.0938 0.1110 1.0000 Uiso R
H1131 H -0.2446 -0.0479 -0.0437 0.1208 1.0000 Uiso R
H1141 H -0.1086 -0.0698 -0.0571 0.1201 1.0000 Uiso R
H1151 H -0.1281 -0.1935 -0.1284 0.1066 1.0000 Uiso R
H1161 H -0.2869 -0.2913 -0.1787 0.1071 1.0000 Uiso R
H1171 H -0.4168 -0.2622 -0.1645 0.1076 1.0000 Uiso R
H931 H 0.1487 0.6558 0.2063 0.0350 1.0000 Uiso R
H932 H 0.2295 0.7477 0.2213 0.0350 1.0000 Uiso R
H933 H 0.1301 0.7262 0.1751 0.0350 1.0000 Uiso R
H921 H 0.0413 0.5885 0.3225 0.0356 1.0000 Uiso R
H922 H 0.0764 0.6517 0.3883 0.0356 1.0000 Uiso R
H923 H -0.0258 0.6290 0.3453 0.0356 1.0000 Uiso R

loop_
_atom_site_aniso_label
_atom_site_aniso_U_11
_atom_site_aniso_U_22
_atom_site_aniso_U_33
_atom_site_aniso_U_23
_atom_site_aniso_U_13
_atom_site_aniso_U_12
Nb1 0.02004(8) 0.02322(8) 0.01942(8) 0.00360(6) 0.00376(6) 0.01103(6)
S1 0.0331(3) 0.0420(3) 0.0287(2) 0.0077(2) 0.0066(2) 0.0176(2)
S2 0.0310(2) 0.0455(3) 0.0276(2) 0.0096(2) 0.01047(19) 0.0139(2)
P1 0.0231(2) 0.0238(2) 0.0225(2) 0.00479(17) 0.00529(17) 0.01127(18)
F1 0.0755(12) 0.0927(14) 0.154(2) 0.0336(14) 0.0019(13) 0.0621(12)
F2 0.1054(14) 0.0585(10) 0.0734(11) 0.0342(9) 0.0209(10) 0.0362(10)
F3 0.1080(14) 0.0576(10) 0.0690(11) -0.0017(8) 0.0090(10) 0.0492(10)
F4 0.0583(10) 0.0658(10) 0.0743(11) -0.0197(9) 0.0174(8) 0.0107(8)
F5 0.1026(14) 0.0628(10) 0.0842(12) 0.0259(9) 0.0428(11) 0.0504(10)
F6 0.0616(10) 0.0798(11) 0.0786(11) -0.0058(9) 0.0404(9) 0.0293(9)
O1 0.0206(6) 0.0247(6) 0.0229(6) 0.0019(5) 0.0031(5) 0.0105(5)
O2 0.0231(6) 0.0262(6) 0.0200(6) 0.0043(5) 0.0034(5) 0.0131(5)
O3 0.0389(8) 0.0608(10) 0.0292(8) 0.0063(7) 0.0043(6) 0.0175(7)
O4 0.0357(8) 0.0607(10) 0.0357(8) 0.0090(7) 0.0135(6) 0.0225(7)
O5 0.0419(9) 0.0712(11) 0.0344(8) 0.0242(8) 0.0134(7) 0.0176(8)
O6 0.0309(8) 0.0625(10) 0.0362(8) 0.0071(7) 0.0087(6) 0.0151(7)
C1 0.0191(8) 0.0235(8) 0.0268(9) 0.0030(7) 0.0015(7) 0.0111(7)
C2 0.0243(9) 0.0262(9) 0.0257(9) 0.0010(7) 0.0043(7) 0.0116(7)
C3 0.0265(9) 0.0292(9) 0.0258(9) -0.0028(7) 0.0015(7) 0.0113(7)
C4 0.0225(8) 0.0292(9) 0.0289(9) 0.0014(7) 0.0033(7) 0.0118(7)
C5 0.0242(9) 0.0330(10) 0.0264(9) 0.0015(7) 0.0063(7) 0.0151(8)
C6 0.0250(9) 0.0263(9) 0.0250(9) 0.0013(7) 0.0043(7) 0.0138(7)
C7 0.0228(9) 0.0367(10) 0.0316(10) 0.0006(8) 0.0043(7) 0.0102(8)
C8 0.0255(10) 0.0468(12) 0.0400(12) -0.0053(10) 0.0023(9) 0.0084(9)
C9 0.0344(11) 0.0429(12) 0.0452(13) 0.0074(10) 0.0104(9) 0.0114(9)
C10 0.0258(10) 0.0509(13) 0.0402(12) -0.0010(10) 0.0020(9) 0.0181(9)
C11 0.0244(9) 0.0314(10) 0.0259(9) -0.0014(7) 0.0060(7) 0.0081(7)
C12 0.0250(9) 0.0363(10) 0.0332(10) -0.0053(8) 0.0041(8) 0.0130(8)
C13 0.0352(11) 0.0401(11) 0.0440(12) 0.0023(9) 0.0097(9) 0.0193(9)
C14 0.0503(14) 0.0507(14) 0.0679(17) 0.0106(12) 0.0103(12) 0.0297(12)
C15 0.0556(16) 0.0647(17) 0.077(2) -0.0036(15) 0.0071(14) 0.0438(14)
C16 0.0468(14) 0.0756(18) 0.0583(16) -0.0098(14) 0.0131(12) 0.0383(14)
C17 0.0368(12) 0.0600(15) 0.0410(12) -0.0033(11) 0.0095(10) 0.0235(11)
C18 0.0266(9) 0.0493(12) 0.0266(10) -0.0011(9) 0.0057(8) 0.0162(9)
C19 0.0360(12) 0.0545(14) 0.0393(12) -0.0132(10) 0.0059(10) 0.0119(10)
C20 0.0358(13) 0.094(2) 0.0526(16) -0.0330(16) -0.0042(12) 0.0202(14)
C21 0.0600(19) 0.149(4) 0.0447(17) -0.023(2) -0.0165(14) 0.059(2)
C22 0.091(2) 0.132(3) 0.0518(18) 0.022(2) -0.0031(17) 0.072(3)
C23 0.0651(17) 0.0682(17) 0.0459(14) 0.0096(13) 0.0042(12) 0.0359(14)
C24 0.0232(8) 0.0296(9) 0.0246(9) -0.0001(7) 0.0032(7) 0.0141(7)
C25 0.0284(9) 0.0288(9) 0.0235(9) -0.0016(7) 0.0026(7) 0.0103(7)
C26 0.0374(11) 0.0415(12) 0.0404(12) 0.0099(9) 0.0060(9) 0.0186(9)
C27 0.0534(14) 0.0480(13) 0.0475(14) 0.0222(11) 0.0099(11) 0.0178(11)
C28 0.0524(14) 0.0449(13) 0.0385(12) 0.0087(10) 0.0198(11) 0.0100(11)
C29 0.0415(12) 0.0401(12) 0.0395(12) 0.0012(9) 0.0179(10) 0.0153(10)
C30 0.0372(11) 0.0312(10) 0.0312(10) 0.0013(8) 0.0117(8) 0.0152(8)
C31 0.0242(9) 0.0286(9) 0.0321(10) 0.0027(7) 0.0127(7) 0.0119(7)
C32 0.0424(12) 0.0359(11) 0.0365(11) 0.0082(9) 0.0140(9) 0.0189(9)
C33 0.0619(15) 0.0452(13) 0.0574(15) 0.0239(12) 0.0281(13) 0.0317(12)
C34 0.0596(15) 0.0295(11) 0.0765(18) 0.0118(11) 0.0423(14) 0.0195(11)
C35 0.0438(13) 0.0325(11) 0.0593(15) -0.0082(10) 0.0215(11) 0.0100(10)
C36 0.0332(10) 0.0350(11) 0.0392(11) -0.0044(9) 0.0108(9) 0.0139(9)
C37 0.0206(8) 0.0262(8) 0.0209(8) 0.0064(7) 0.0032(6) 0.0108(7)
C38 0.0241(8) 0.0269(9) 0.0238(9) 0.0054(7) 0.0058(7) 0.0129(7)
C39 0.0287(9) 0.0312(9) 0.0278(9) 0.0077(7) 0.0056(7) 0.0185(8)
C40 0.0332(10) 0.0362(10) 0.0237(9) 0.0092(8) 0.0038(7) 0.0204(8)
C41 0.0385(10) 0.0386(10) 0.0203(9) 0.0034(8) 0.0040(8) 0.0231(9)
C42 0.0294(9) 0.0296(9) 0.0231(9) 0.0050(7) 0.0050(7) 0.0170(8)
C43 0.0514(13) 0.0506(13) 0.0248(10) 0.0102(9) 0.0030(9) 0.0352(11)
C44 0.0713(17) 0.0737(17) 0.0382(13) 0.0159(12) 0.0061(12) 0.0548(15)
C45 0.105(2) 0.0720(19) 0.0473(16) -0.0051(14) -0.0324(16) 0.0550(19)
C46 0.093(2) 0.112(3) 0.0482(16) 0.0481(17) 0.0268(15) 0.069(2)
C47 0.0283(9) 0.0317(9) 0.0235(9) 0.0035(7) 0.0050(7) 0.0189(8)
C48 0.0401(11) 0.0347(10) 0.0262(9) 0.0065(8) 0.0119(8) 0.0235(9)
C49 0.0444(13) 0.0379(12) 0.0674(17) 0.0065(11) 0.0075(12) 0.0195(10)
C50 0.0683(19) 0.0349(13) 0.099(2) 0.0091(14) 0.0176(17) 0.0174(13)
C51 0.088(2) 0.0439(14) 0.0768(19) 0.0213(13) 0.0361(17) 0.0433(15)
C52 0.0677(17) 0.0569(15) 0.0575(15) 0.0276(12) 0.0323(13) 0.0469(14)
C53 0.0443(12) 0.0451(12) 0.0422(12) 0.0155(10) 0.0197(10) 0.0302(10)
C54 0.0343(10) 0.0356(10) 0.0298(10) 0.0110(8) 0.0111(8) 0.0249(8)
C55 0.0432(11) 0.0489(12) 0.0290(10) 0.0101(9) 0.0122(9) 0.0314(10)
C56 0.0557(14) 0.0663(15) 0.0352(11) 0.0228(11) 0.0245(11) 0.0432(13)
C57 0.0471(13) 0.0581(15) 0.0566(15) 0.0287(12) 0.0302(12) 0.0310(12)
C58 0.0380(12) 0.0496(13) 0.0543(15) 0.0148(11) 0.0148(11) 0.0190(10)
C59 0.0384(11) 0.0434(12) 0.0328(11) 0.0098(9) 0.0103(9) 0.0191(9)
C60 0.0356(10) 0.0393(10) 0.0185(8) 0.0012(7) 0.0016(7) 0.0253(9)
C61 0.0420(11) 0.0512(12) 0.0225(9) 0.0051(8) 0.0069(8) 0.0338(10)
C62 0.0465(12) 0.0607(14) 0.0242(10) 0.0015(9) 0.0039(9) 0.0359(11)
C63 0.0592(15) 0.0828(18) 0.0236(11) 0.0036(11) 0.0063(10) 0.0481(14)
C64 0.0599(17) 0.109(2) 0.0341(13) 0.0147(14) 0.0217(12) 0.0419(17)
C65 0.0464(15) 0.104(2) 0.0399(14) 0.0050(14) 0.0164(12) 0.0243(15)
C66 0.0425(12) 0.0746(17) 0.0267(11) 0.0027(10) 0.0082(9) 0.0294(12)
C67 0.0469(12) 0.0368(11) 0.0222(9) -0.0013(8) -0.0037(8) 0.0264(9)
C68 0.0757(17) 0.0496(14) 0.0370(12) -0.0027(10) 0.0048(12) 0.0418(13)
C69 0.105(3) 0.0444(15) 0.0466(15) -0.0117(12) -0.0080(15) 0.0453(16)
C70 0.085(2) 0.0337(13) 0.0585(17) -0.0072(12) -0.0326(16) 0.0219(14)
C71 0.0469(14) 0.0432(13) 0.0663(17) 0.0115(12) -0.0187(12) 0.0129(11)
C72 0.0400(12) 0.0371(11) 0.0431(12) 0.0054(9) -0.0058(9) 0.0200(9)
C73 0.0222(8) 0.0269(9) 0.0223(8) 0.0051(7) 0.0066(7) 0.0110(7)
C74 0.0289(9) 0.0255(9) 0.0322(10) 0.0049(7) 0.0085(8) 0.0124(7)
C75 0.0737(18) 0.0444(13) 0.0473(14) -0.0104(11) -0.0178(12) 0.0376(13)
C76 0.0699(17) 0.0415(13) 0.0494(15) -0.0152(11) -0.0112(13) 0.0275(13)
C77 0.0671(16) 0.0330(11) 0.0592(16) 0.0015(11) 0.0182(13) 0.0286(11)
C78 0.166(4) 0.0657(19) 0.0501(16) 0.0087(14) 0.0064(19) 0.087(2)
C79 0.129(3) 0.0586(16) 0.0337(13) 0.0082(11) 0.0073(15) 0.0675(18)
C80 0.0283(9) 0.0280(9) 0.0235(9) 0.0059(7) 0.0048(7) 0.0137(7)
C81 0.0342(11) 0.0822(18) 0.0330(12) 0.0033(11) 0.0063(9) 0.0295(12)
C82 0.0373(13) 0.111(2) 0.0432(14) 0.0001(15) -0.0052(11) 0.0371(15)
C83 0.0521(14) 0.0648(16) 0.0269(11) 0.0010(10) -0.0046(10) 0.0243(12)
C84 0.0518(14) 0.0537(14) 0.0270(11) -0.0004(9) 0.0091(10) 0.0234(11)
C85 0.0344(11) 0.0459(12) 0.0308(10) -0.0005(9) 0.0062(8) 0.0199(9)
C86 0.0232(8) 0.0286(9) 0.0270(9) 0.0033(7) 0.0069(7) 0.0095(7)
C87 0.0320(10) 0.0365(11) 0.0334(11) 0.0100(8) 0.0088(8) 0.0111(8)
C88 0.0340(11) 0.0421(12) 0.0374(12) 0.0091(9) 0.0135(9) 0.0053(9)
C89 0.0252(10) 0.0456(12) 0.0508(13) 0.0050(10) 0.0147(9) 0.0087(9)
C90 0.0321(11) 0.0509(13) 0.0580(15) 0.0167(11) 0.0122(10) 0.0229(10)
C91 0.0269(9) 0.0355(10) 0.0425(12) 0.0138(9) 0.0101(8) 0.0130(8)
C92 0.0299(9) 0.0279(9) 0.0341(10) 0.0089(8) 0.0089(8) 0.0153(8)
C93 0.0266(9) 0.0375(10) 0.0231(9) 0.0034(7) 0.0049(7) 0.0161(8)
C94 0.0318(10) 0.0420(11) 0.0250(9) 0.0099(8) 0.0090(8) 0.0180(9)
C95 0.0365(10) 0.0460(12) 0.0258(10) 0.0080(8) 0.0105(8) 0.0260(9)
C96 0.0482(13) 0.0514(13) 0.0366(11) 0.0153(10) 0.0194(10) 0.0314(11)
C97 0.0720(17) 0.0781(18) 0.0427(13) 0.0332(13) 0.0334(13) 0.0558(16)
C98 0.0643(16) 0.094(2) 0.0274(11) 0.0100(13) 0.0124(11) 0.0588(16)
C99 0.0513(14) 0.0728(17) 0.0330(12) -0.0036(11) 0.0043(10) 0.0366(13)
C100 0.0449(12) 0.0535(13) 0.0314(11) 0.005(1) 0.0082(9) 0.0278(11)
C101 0.0573(15) 0.0563(15) 0.0567(16) 0.0141(13) 0.0031(13) 0.0323(13)
C102 0.0480(14) 0.0559(15) 0.0508(15) 0.0007(12) 0.0228(12) 0.0209(12)
C103 0.067(2) 0.108(3) 0.205(6) 0.092(4) 0.033(3) 0.037(2)
C104 0.083(3) 0.115(4) 0.193(5) 0.106(4) 0.042(3) 0.048(3)
C105 0.058(2) 0.099(3) 0.214(6) 0.110(4) 0.043(3) 0.036(2)
C106 0.0611(17) 0.0608(16) 0.0639(17) 0.0164(14) 0.0282(14) 0.0287(14)
C107 0.0488(15) 0.0700(18) 0.0585(17) 0.0091(14) 0.0162(13) 0.0221(13)
C108 0.098(3) 0.088(2) 0.076(2) 0.0304(19) 0.036(2) 0.061(2)
C109 0.134(4) 0.0564(19) 0.079(2) -0.0023(18) 0.043(3) 0.029(2)
C110 0.075(2) 0.096(3) 0.0532(19) -0.0076(18) 0.0170(16) 0.021(2)
C111 0.0585(17) 0.098(2) 0.0488(16) 0.0137(16) 0.0213(13) 0.0388(17)
C112 0.098(3) 0.115(3) 0.083(3) 0.061(3) 0.038(2) 0.055(3)
C113 0.150(4) 0.124(4) 0.053(2) 0.017(2) 0.010(2) 0.083(4)
C114 0.092(3) 0.087(3) 0.067(2) 0.026(2) -0.023(2) -0.002(2)
C115 0.074(2) 0.121(3) 0.097(3) 0.046(3) 0.042(2) 0.038(2)
C116 0.095(3) 0.066(2) 0.102(3) 0.004(2) 0.013(2) 0.025(2)
C117 0.070(2) 0.056(2) 0.120(3) 0.036(2) 0.008(2) 0.0084(17)

loop_
_atom_type_symbol
_atom_type_scat_dispersion_real
_atom_type_scat_dispersion_imag
_atom_type_scat_Cromer_Mann_a1
_atom_type_scat_Cromer_Mann_b1
_atom_type_scat_Cromer_Mann_a2
_atom_type_scat_Cromer_Mann_b2
_atom_type_scat_Cromer_Mann_a3
_atom_type_scat_Cromer_Mann_b3
_atom_type_scat_Cromer_Mann_a4
_atom_type_scat_Cromer_Mann_b4
_atom_type_scat_Cromer_Mann_c
_atom_type_scat_source
C 0.0033 0.0016 2.3100 20.8439 1.0200 10.2075 1.5886 0.5687 0.8650 51.6512 0.2156 'International Tables Vol C 4.2.6.8 and 6.1.1.4'
H 0.0000 0.0000 0.4930 10.5109 0.3229 26.1257 0.1402 3.1424 0.0408 57.7998 0.0030 'International Tables Vol C 4.2.6.8 and 6.1.1.4'
O 0.0106 0.0060 3.0485 13.2771 2.2868 5.7011 1.5463 0.3239 0.8670 32.9089 0.2508 'International Tables Vol C 4.2.6.8 and 6.1.1.4'
F 0.0171 0.0103 3.5392 10.2825 2.6412 4.2944 1.5170 0.2615 1.0243 26.1476 0.2776 'International Tables Vol C 4.2.6.8 and 6.1.1.4'
P 0.1023 0.0942 6.4345 1.9067 4.1791 27.1570 1.7800 0.5260 1.4908 68.1645 1.1149 'International Tables Vol C 4.2.6.8 and 6.1.1.4'
S 0.1246 0.1234 6.9053 1.4679 5.2034 22.2151 1.4379 0.2536 1.5863 56.1720 0.8669 'International Tables Vol C 4.2.6.8 and 6.1.1.4'
Nb -2.0727 0.6215 17.6142 1.1887 12.0144 11.7660 4.0418 0.2048 3.5335 69.7957 3.7559 'International Tables Vol C 4.2.6.8 and 6.1.1.4'

loop_
_geom_angle_atom_site_label_1
_geom_angle_site_symmetry_1
_geom_angle_atom_site_label_2
_geom_angle_atom_site_label_3
_geom_angle_site_symmetry_3
_geom_angle
_geom_angle_publ_flag
O1 . Nb1 O2 . 165.04(5) yes
O1 . Nb1 C73 . 91.64(6) yes
O2 . Nb1 C73 . 91.02(6) yes
O1 . Nb1 C92 . 84.98(6) yes
O2 . Nb1 C92 . 81.85(6) yes
C73 . Nb1 C92 . 128.46(7) yes
O1 . Nb1 C93 . 96.64(6) yes
O2 . Nb1 C93 . 95.43(6) yes
C73 . Nb1 C93 . 115.90(7) yes
C92 . Nb1 C93 . 115.57(7) yes
O3 . S1 O4 . 119.73(9) yes
O3 . S1 C94 . 114.12(10) yes
O4 . S1 C94 . 110.13(9) yes
O3 . S1 C101 . 102.79(11) yes
O4 . S1 C101 . 101.59(12) yes
C94 . S1 C101 . 106.47(11) yes
O5 . S2 O6 . 119.14(10) yes
O5 . S2 C94 . 114.11(10) yes
O6 . S2 C94 . 110.14(9) yes
O5 . S2 C102 . 102.98(12) yes
O6 . S2 C102 . 101.35(11) yes
C94 . S2 C102 . 107.30(11) yes
C73 . P1 C74 . 109.41(9) yes
C73 . P1 C80 . 111.20(8) yes
C74 . P1 C80 . 108.88(9) yes
C73 . P1 C86 . 111.47(8) yes
C74 . P1 C86 . 106.71(9) yes
C80 . P1 C86 . 109.03(9) yes
Nb1 . O1 C1 . 154.38(11) yes
Nb1 . O2 C37 . 153.33(11) yes
O1 . C1 C2 . 118.54(15) yes
O1 . C1 C6 . 120.18(15) yes
C2 . C1 C6 . 121.26(16) yes
C1 . C2 C3 . 117.99(16) yes
C1 . C2 C11 . 121.47(16) yes
C3 . C2 C11 . 120.53(16) yes
C2 . C3 C4 . 122.47(17) yes
C2 . C3 H31 . 118.9 no
C4 . C3 H31 . 118.6 no
C3 . C4 C5 . 117.48(16) yes
C3 . C4 C7 . 123.38(16) yes
C5 . C4 C7 . 119.11(17) yes
C4 . C5 C6 . 123.19(17) yes
C4 . C5 H51 . 118.4 no
C6 . C5 H51 . 118.4 no
C1 . C6 C5 . 117.61(16) yes
C1 . C6 C24 . 123.08(15) yes
C5 . C6 C24 . 119.31(16) yes
C4 . C7 C8 . 112.06(16) yes
C4 . C7 C9 . 107.90(16) yes
C8 . C7 C9 . 108.60(18) yes
C4 . C7 C10 . 109.41(16) yes
C8 . C7 C10 . 109.28(17) yes
C9 . C7 C10 . 109.54(17) yes
C7 . C8 H81 . 109.6 no
C7 . C8 H82 . 109.2 no
H81 . C8 H82 . 109.5 no
C7 . C8 H83 . 109.6 no
H81 . C8 H83 . 109.5 no
H82 . C8 H83 . 109.5 no
C7 . C9 H91 . 109.7 no
C7 . C9 H92 . 109.5 no
H91 . C9 H92 . 109.5 no
C7 . C9 H93 . 109.2 no
H91 . C9 H93 . 109.5 no
H92 . C9 H93 . 109.5 no
C7 . C10 H101 . 109.4 no
C7 . C10 H102 . 109.6 no
H101 . C10 H102 . 109.5 no
C7 . C10 H103 . 109.3 no
H101 . C10 H103 . 109.5 no
H102 . C10 H103 . 109.5 no
C2 . C11 C12 . 114.03(16) yes
C2 . C11 C18 . 111.18(15) yes
C12 . C11 C18 . 109.61(16) yes
C2 . C11 H111 . 107.4 no
C12 . C11 H111 . 107.2 no
C18 . C11 H111 . 107.0 no
C11 . C12 C13 . 123.42(18) yes
C11 . C12 C17 . 117.9(2) yes
C13 . C12 C17 . 118.6(2) yes
C12 . C13 C14 . 120.8(2) yes
C12 . C13 H131 . 119.4 no
C14 . C13 H131 . 119.8 no
C13 . C14 C15 . 120.0(3) yes
C13 . C14 H141 . 120.3 no
C15 . C14 H141 . 119.7 no
C14 . C15 C16 . 120.0(2) yes
C14 . C15 H151 . 120.0 no
C16 . C15 H151 . 120.1 no
C15 . C16 C17 . 120.2(2) yes
C15 . C16 H161 . 119.6 no
C17 . C16 H161 . 120.2 no
C12 . C17 C16 . 120.6(2) yes
C12 . C17 H171 . 119.9 no
C16 . C17 H171 . 119.5 no
C11 . C18 C19 . 121.6(2) yes
C11 . C18 C23 . 120.2(2) yes
C19 . C18 C23 . 118.1(2) yes
C18 . C19 C20 . 120.8(3) yes
C18 . C19 H191 . 119.4 no
C20 . C19 H191 . 119.7 no
C19 . C20 C21 . 120.1(3) yes
C19 . C20 H201 . 119.4 no
C21 . C20 H201 . 120.4 no
C20 . C21 C22 . 120.4(3) yes
C20 . C21 H211 . 119.0 no
C22 . C21 H211 . 120.5 no
C21 . C22 C23 . 120.4(3) yes
C21 . C22 H221 . 119.1 no
C23 . C22 H221 . 120.5 no
C22 . C23 C18 . 120.1(3) yes
C22 . C23 H231 . 120.1 no
C18 . C23 H231 . 119.7 no
C6 . C24 C25 . 110.96(15) yes
C6 . C24 C31 . 114.15(15) yes
C25 . C24 C31 . 110.72(14) yes
C6 . C24 H241 . 106.7 no
C25 . C24 H241 . 107.3 no
C31 . C24 H241 . 106.6 no
C24 . C25 C26 . 120.69(17) yes
C24 . C25 C30 . 121.12(17) yes
C26 . C25 C30 . 118.09(19) yes
C25 . C26 C27 . 120.6(2) yes
C25 . C26 H261 . 119.4 no
C27 . C26 H261 . 120.0 no
C26 . C27 C28 . 120.6(2) yes
C26 . C27 H271 . 119.8 no
C28 . C27 H271 . 119.6 no
C27 . C28 C29 . 119.2(2) yes
C27 . C28 H281 . 120.6 no
C29 . C28 H281 . 120.2 no
C28 . C29 C30 . 120.6(2) yes
C28 . C29 H291 . 119.6 no
C30 . C29 H291 . 119.8 no
C25 . C30 C29 . 120.84(19) yes
C25 . C30 H301 . 119.4 no
C29 . C30 H301 . 119.7 no
C24 . C31 C32 . 123.22(17) yes
C24 . C31 C36 . 118.38(17) yes
C32 . C31 C36 . 118.38(18) yes
C31 . C32 C33 . 120.2(2) yes
C31 . C32 H321 . 119.9 no
C33 . C32 H321 . 119.9 no
C32 . C33 C34 . 120.7(2) yes
C32 . C33 H331 . 120.0 no
C34 . C33 H331 . 119.3 no
C33 . C34 C35 . 119.5(2) yes
C33 . C34 H341 . 120.1 no
C35 . C34 H341 . 120.4 no
C34 . C35 C36 . 120.3(2) yes
C34 . C35 H351 . 119.7 no
C36 . C35 H351 . 120.0 no
C31 . C36 C35 . 120.9(2) yes
C31 . C36 H361 . 119.0 no
C35 . C36 H361 . 120.1 no
O2 . C37 C38 . 119.02(15) yes
O2 . C37 C42 . 119.87(15) yes
C38 . C37 C42 . 121.10(15) yes
C37 . C38 C39 . 118.08(16) yes
C37 . C38 C47 . 120.52(15) yes
C39 . C38 C47 . 121.40(15) yes
C38 . C39 C40 . 122.62(17) yes
C38 . C39 H391 . 118.7 no
C40 . C39 H391 . 118.7 no
C39 . C40 C41 . 117.18(16) yes
C39 . C40 C43 . 123.44(17) yes
C41 . C40 C43 . 119.32(17) yes
C40 . C41 C42 . 123.00(17) yes
C40 . C41 H411 . 118.5 no
C42 . C41 H411 . 118.5 no
C37 . C42 C41 . 117.99(16) yes
C37 . C42 C60 . 121.71(15) yes
C41 . C42 C60 . 120.30(16) yes
C40 . C43 C44 . 112.30(17) yes
C40 . C43 C45 . 110.77(18) yes
C44 . C43 C45 . 109.6(2) yes
C40 . C43 C46 . 108.02(18) yes
C44 . C43 C46 . 107.7(2) yes
C45 . C43 C46 . 108.3(2) yes
C43 . C44 H441 . 109.6 no
C43 . C44 H442 . 108.4 no
H441 . C44 H442 . 109.5 no
C43 . C44 H443 . 110.4 no
H441 . C44 H443 . 109.5 no
H442 . C44 H443 . 109.5 no
C43 . C45 H451 . 109.9 no
C43 . C45 H452 . 109.4 no
H451 . C45 H452 . 109.5 no
C43 . C45 H453 . 109.1 no
H451 . C45 H453 . 109.5 no
H452 . C45 H453 . 109.5 no
C43 . C46 H461 . 109.7 no
C43 . C46 H462 . 109.2 no
H461 . C46 H462 . 109.5 no
C43 . C46 H463 . 109.5 no
H461 . C46 H463 . 109.5 no
H462 . C46 H463 . 109.5 no
C38 . C47 C48 . 111.97(15) yes
C38 . C47 C54 . 113.59(15) yes
C48 . C47 C54 . 110.95(15) yes
C38 . C47 H471 . 106.7 no
C48 . C47 H471 . 106.6 no
C54 . C47 H471 . 106.5 no
C47 . C48 C49 . 120.23(18) yes
C47 . C48 C53 . 121.79(18) yes
C49 . C48 C53 . 117.98(19) yes
C48 . C49 C50 . 120.7(2) yes
C48 . C49 H491 . 119.4 no
C50 . C49 H491 . 119.9 no
C49 . C50 C51 . 120.5(3) yes
C49 . C50 H501 . 119.6 no
C51 . C50 H501 . 119.9 no
C50 . C51 C52 . 119.3(2) yes
C50 . C51 H511 . 120.6 no
C52 . C51 H511 . 120.1 no
C51 . C52 C53 . 120.5(2) yes
C51 . C52 H521 . 120.0 no
C53 . C52 H521 . 119.5 no
C48 . C53 C52 . 121.0(2) yes
C48 . C53 H531 . 119.4 no
C52 . C53 H531 . 119.6 no
C47 . C54 C55 . 118.75(18) yes
C47 . C54 C59 . 122.96(17) yes
C55 . C54 C59 . 118.21(19) yes
C54 . C55 C56 . 120.8(2) yes
C54 . C55 H551 . 119.4 no
C56 . C55 H551 . 119.9 no
C55 . C56 C57 . 120.0(2) yes
C55 . C56 H561 . 120.2 no
C57 . C56 H561 . 119.9 no
C56 . C57 C58 . 120.2(2) yes
C56 . C57 H571 . 119.7 no
C58 . C57 H571 . 120.2 no
C57 . C58 C59 . 119.8(2) yes
C57 . C58 H581 . 119.6 no
C59 . C58 H581 . 120.6 no
C58 . C59 C54 . 121.1(2) yes
C58 . C59 H591 . 119.4 no
C54 . C59 H591 . 119.5 no
C42 . C60 C61 . 111.39(15) yes
C42 . C60 C67 . 113.35(16) yes
C61 . C60 C67 . 112.74(16) yes
C42 . C60 H601 . 106.3 no
C61 . C60 H601 . 106.2 no
C67 . C60 H601 . 106.2 no
C60 . C61 C62 . 122.2(2) yes
C60 . C61 C66 . 119.71(18) yes
C62 . C61 C66 . 118.1(2) yes
C61 . C62 C63 . 120.4(2) yes
C61 . C62 H621 . 119.9 no
C63 . C62 H621 . 119.7 no
C62 . C63 C64 . 120.3(2) yes
C62 . C63 H631 . 120.0 no
C64 . C63 H631 . 119.7 no
C63 . C64 C65 . 119.8(2) yes
C63 . C64 H641 . 120.7 no
C65 . C64 H641 . 119.5 no
C64 . C65 C66 . 119.9(3) yes
C64 . C65 H651 . 120.0 no
C66 . C65 H651 . 120.0 no
C65 . C66 C61 . 121.5(2) yes
C65 . C66 H661 . 118.8 no
C61 . C66 H661 . 119.7 no
C60 . C67 C68 . 119.0(2) yes
C60 . C67 C72 . 122.66(18) yes
C68 . C67 C72 . 118.3(2) yes
C67 . C68 C69 . 120.6(3) yes
C67 . C68 H681 . 119.6 no
C69 . C68 H681 . 119.7 no
C68 . C69 C70 . 120.4(3) yes
C68 . C69 H691 . 120.5 no
C70 . C69 H691 . 119.1 no
C69 . C70 C71 . 120.0(3) yes
C69 . C70 H701 . 120.3 no
C71 . C70 H701 . 119.7 no
C70 . C71 C72 . 119.9(3) yes
C70 . C71 H711 . 120.1 no
C72 . C71 H711 . 120.0 no
C71 . C72 C67 . 120.8(2) yes
C71 . C72 H721 . 119.5 no
C67 . C72 H721 . 119.7 no
Nb1 . C73 P1 . 120.87(9) yes
Nb1 . C73 H731 . 106.6 no
P1 . C73 H731 . 106.5 no
Nb1 . C73 H732 . 106.6 no
P1 . C73 H732 . 106.6 no
H731 . C73 H732 . 109.5 no
P1 . C74 C75 . 117.34(15) yes
P1 . C74 C79 . 123.61(16) yes
C75 . C74 C79 . 119.1(2) yes
C74 . C75 C76 . 120.5(2) yes
C74 . C75 H751 . 119.8 no
C76 . C75 H751 . 119.7 no
C75 . C76 C77 . 119.9(2) yes
C75 . C76 H761 . 120.1 no
C77 . C76 H761 . 119.9 no
C76 . C77 C78 . 119.9(2) yes
C76 . C77 H771 . 120.2 no
C78 . C77 H771 . 119.9 no
C77 . C78 C79 . 120.8(2) yes
C77 . C78 H781 . 119.6 no
C79 . C78 H781 . 119.6 no
C78 . C79 C74 . 119.8(2) yes
C78 . C79 H791 . 120.1 no
C74 . C79 H791 . 120.1 no
P1 . C80 C81 . 119.63(15) yes
P1 . C80 C85 . 120.78(14) yes
C81 . C80 C85 . 119.59(18) yes
C80 . C81 C82 . 119.3(2) yes
C80 . C81 H811 . 120.3 no
C82 . C81 H811 . 120.3 no
C81 . C82 C83 . 120.5(2) yes
C81 . C82 H821 . 119.8 no
C83 . C82 H821 . 119.7 no
C82 . C83 C84 . 120.2(2) yes
C82 . C83 H831 . 119.6 no
C84 . C83 H831 . 120.2 no
C83 . C84 C85 . 120.0(2) yes
C83 . C84 H841 . 120.0 no
C85 . C84 H841 . 120.0 no
C84 . C85 C80 . 120.3(2) yes
C84 . C85 H851 . 120.1 no
C80 . C85 H851 . 119.5 no
P1 . C86 C87 . 117.87(14) yes
P1 . C86 C91 . 122.14(14) yes
C87 . C86 C91 . 120.00(17) yes
C86 . C87 C88 . 119.40(19) yes
C86 . C87 H871 . 120.1 no
C88 . C87 H871 . 120.5 no
C87 . C88 C89 . 120.47(19) yes
C87 . C88 H881 . 119.9 no
C89 . C88 H881 . 119.6 no
C88 . C89 C90 . 120.18(19) yes
C88 . C89 H891 . 119.9 no
C90 . C89 H891 . 119.9 no
C89 . C90 C91 . 120.2(2) yes
C89 . C90 H901 . 119.7 no
C91 . C90 H901 . 120.2 no
C90 . C91 C86 . 119.77(19) yes
C90 . C91 H911 . 120.2 no
C86 . C91 H911 . 120.0 no
Nb1 . C92 H921 . 109.5 no
Nb1 . C92 H922 . 109.5 no
H921 . C92 H922 . 109.5 no
Nb1 . C92 H923 . 109.5 no
H921 . C92 H923 . 109.5 no
H922 . C92 H923 . 109.5 no
Nb1 . C93 H931 . 109.4 no
Nb1 . C93 H932 . 109.5 no
H931 . C93 H932 . 109.5 no
Nb1 . C93 H933 . 109.5 no
H931 . C93 H933 . 109.5 no
H932 . C93 H933 . 109.5 no
S1 . C94 S2 . 121.08(11) yes
S1 . C94 C95 . 120.23(14) yes
S2 . C94 C95 . 118.65(14) yes
C94 . C95 C96 . 120.88(19) yes
C94 . C95 C100 . 120.33(19) yes
C96 . C95 C100 . 118.78(19) yes
C95 . C96 C97 . 119.9(2) yes
C95 . C96 H961 . 119.3 no
C97 . C96 H961 . 120.8 no
C96 . C97 C98 . 120.4(2) yes
C96 . C97 H971 . 119.7 no
C98 . C97 H971 . 120.0 no
C97 . C98 C99 . 120.2(2) yes
C97 . C98 H981 . 119.8 no
C99 . C98 H981 . 120.0 no
C98 . C99 C100 . 120.0(2) yes
C98 . C99 H991 . 120.2 no
C100 . C99 H991 . 119.8 no
C95 . C100 C99 . 120.8(2) yes
C95 . C100 H1001 . 118.8 no
C99 . C100 H1001 . 120.4 no
S1 . C101 F1 . 110.5(2) yes
S1 . C101 F3 . 111.50(17) yes
F1 . C101 F3 . 106.7(2) yes
S1 . C101 F2 . 112.57(19) yes
F1 . C101 F2 . 107.3(2) yes
F3 . C101 F2 . 107.9(2) yes
S2 . C102 F6 . 109.46(18) yes
S2 . C102 F4 . 112.41(19) yes
F6 . C102 F4 . 107.2(2) yes
S2 . C102 F5 . 111.67(17) yes
F6 . C102 F5 . 107.6(2) yes
F4 . C102 F5 . 108.2(2) yes
C105 2_566 C103 C104 . 119.3(6) yes
C105 2_566 C103 H1031 . 120.6 no
C104 . C103 H1031 . 120.1 no
C103 . C104 C105 . 119.7(5) yes
C103 . C104 H1041 . 121.7 no
C105 . C104 H1041 . 118.6 no
C104 . C105 C103 2_566 121.0(4) yes
C104 . C105 H1051 . 120.2 no
C103 2_566 C105 H1051 . 118.8 no
C107 . C106 C111 . 120.0(3) yes
C107 . C106 H1061 . 119.4 no
C111 . C106 H1061 . 120.6 no
C106 . C107 C108 . 120.1(3) yes
C106 . C107 H1071 . 119.3 no
C108 . C107 H1071 . 120.5 no
C107 . C108 C109 . 119.3(3) yes
C107 . C108 H1081 . 119.7 no
C109 . C108 H1081 . 121.0 no
C108 . C109 C110 . 119.8(3) yes
C108 . C109 H1091 . 120.3 no
C110 . C109 H1091 . 119.9 no
C109 . C110 C111 . 120.8(3) yes
C109 . C110 H1101 . 119.8 no
C111 . C110 H1101 . 119.3 no
C106 . C111 C110 . 120.0(3) yes
C106 . C111 H1111 . 119.4 no
C110 . C111 H1111 . 120.6 no
C113 . C112 C117 . 118.8(4) yes
C113 . C112 H1121 . 121.1 no
C117 . C112 H1121 . 120.1 no
C112 . C113 C114 . 122.3(4) yes
C112 . C113 H1131 . 119.5 no
C114 . C113 H1131 . 118.2 no
C113 . C114 C115 . 119.0(4) yes
C113 . C114 H1141 . 121.1 no
C115 . C114 H1141 . 119.9 no
C114 . C115 C116 . 117.9(4) yes
C114 . C115 H1151 . 121.6 no
C116 . C115 H1151 . 120.5 no
C115 . C116 C117 . 119.3(4) yes
C115 . C116 H1161 . 120.2 no
C117 . C116 H1161 . 120.4 no
C116 . C117 C112 . 122.6(4) yes
C116 . C117 H1171 . 117.5 no
C112 . C117 H1171 . 119.9 no

loop_
_geom_bond_atom_site_label_1
_geom_bond_atom_site_label_2
_geom_bond_site_symmetry_2
_geom_bond_distance
_geom_bond_publ_flag
Nb1 O1 . 1.8829(12) yes
Nb1 O2 . 1.9055(11) yes
Nb1 C73 . 2.2226(17) yes
Nb1 C92 . 2.1579(18) yes
Nb1 C93 . 2.1222(18) yes
S1 O3 . 1.4305(15) yes
S1 O4 . 1.4359(15) yes
S1 C94 . 1.678(2) yes
S1 C101 . 1.836(3) yes
S2 O5 . 1.4309(15) yes
S2 O6 . 1.4354(15) yes
S2 C94 . 1.677(2) yes
S2 C102 . 1.841(3) yes
P1 C73 . 1.7803(17) yes
P1 C74 . 1.8042(19) yes
P1 C80 . 1.7951(18) yes
P1 C86 . 1.7945(18) yes
F1 C101 . 1.330(3) yes
F2 C101 . 1.322(3) yes
F3 C101 . 1.325(3) yes
F4 C102 . 1.323(3) yes
F5 C102 . 1.323(3) yes
F6 C102 . 1.337(3) yes
O1 C1 . 1.373(2) yes
O2 C37 . 1.3723(19) yes
C1 C2 . 1.401(2) yes
C1 C6 . 1.402(2) yes
C2 C3 . 1.399(2) yes
C2 C11 . 1.526(3) yes
C3 C4 . 1.383(3) yes
C3 H31 . 0.950 no
C4 C5 . 1.386(3) yes
C4 C7 . 1.531(2) yes
C5 C6 . 1.390(2) yes
C5 H51 . 0.950 no
C6 C24 . 1.530(2) yes
C7 C8 . 1.526(3) yes
C7 C9 . 1.532(3) yes
C7 C10 . 1.533(3) yes
C8 H81 . 0.950 no
C8 H82 . 0.950 no
C8 H83 . 0.950 no
C9 H91 . 0.950 no
C9 H92 . 0.950 no
C9 H93 . 0.950 no
C10 H101 . 0.950 no
C10 H102 . 0.950 no
C10 H103 . 0.950 no
C11 C12 . 1.527(3) yes
C11 C18 . 1.527(3) yes
C11 H111 . 0.950 no
C12 C13 . 1.377(3) yes
C12 C17 . 1.400(3) yes
C13 C14 . 1.397(3) yes
C13 H131 . 0.950 no
C14 C15 . 1.376(4) yes
C14 H141 . 0.950 no
C15 C16 . 1.378(4) yes
C15 H151 . 0.950 no
C16 C17 . 1.384(3) yes
C16 H161 . 0.950 no
C17 H171 . 0.950 no
C18 C19 . 1.391(3) yes
C18 C23 . 1.369(3) yes
C19 C20 . 1.384(3) yes
C19 H191 . 0.950 no
C20 C21 . 1.349(5) yes
C20 H201 . 0.950 no
C21 C22 . 1.351(5) yes
C21 H211 . 0.950 no
C22 C23 . 1.403(4) yes
C22 H221 . 0.950 no
C23 H231 . 0.950 no
C24 C25 . 1.529(3) yes
C24 C31 . 1.526(3) yes
C24 H241 . 0.950 no
C25 C26 . 1.389(3) yes
C25 C30 . 1.399(3) yes
C26 C27 . 1.392(3) yes
C26 H261 . 0.950 no
C27 C28 . 1.379(4) yes
C27 H271 . 0.950 no
C28 C29 . 1.382(3) yes
C28 H281 . 0.950 no
C29 C30 . 1.381(3) yes
C29 H291 . 0.950 no
C30 H301 . 0.950 no
C31 C32 . 1.385(3) yes
C31 C36 . 1.398(3) yes
C32 C33 . 1.395(3) yes
C32 H321 . 0.950 no
C33 C34 . 1.377(4) yes
C33 H331 . 0.950 no
C34 C35 . 1.374(4) yes
C34 H341 . 0.950 no
C35 C36 . 1.383(3) yes
C35 H351 . 0.950 no
C36 H361 . 0.950 no
C37 C38 . 1.403(2) yes
C37 C42 . 1.401(2) yes
C38 C39 . 1.395(2) yes
C38 C47 . 1.529(2) yes
C39 C40 . 1.389(3) yes
C39 H391 . 0.950 no
C40 C41 . 1.392(3) yes
C40 C43 . 1.541(2) yes
C41 C42 . 1.388(2) yes
C41 H411 . 0.950 no
C42 C60 . 1.534(2) yes
C43 C44 . 1.513(3) yes
C43 C45 . 1.507(4) yes
C43 C46 . 1.540(4) yes
C44 H441 . 0.950 no
C44 H442 . 0.950 no
C44 H443 . 0.950 no
C45 H451 . 0.950 no
C45 H452 . 0.950 no
C45 H453 . 0.950 no
C46 H461 . 0.950 no
C46 H462 . 0.950 no
C46 H463 . 0.950 no
C47 C48 . 1.523(3) yes
C47 C54 . 1.527(3) yes
C47 H471 . 0.950 no
C48 C49 . 1.380(3) yes
C48 C53 . 1.392(3) yes
C49 C50 . 1.393(3) yes
C49 H491 . 0.950 no
C50 C51 . 1.375(4) yes
C50 H501 . 0.950 no
C51 C52 . 1.369(4) yes
C51 H511 . 0.950 no
C52 C53 . 1.383(3) yes
C52 H521 . 0.950 no
C53 H531 . 0.950 no
C54 C55 . 1.394(3) yes
C54 C59 . 1.379(3) yes
C55 C56 . 1.391(3) yes
C55 H551 . 0.950 no
C56 C57 . 1.371(4) yes
C56 H561 . 0.950 no
C57 C58 . 1.377(3) yes
C57 H571 . 0.950 no
C58 C59 . 1.393(3) yes
C58 H581 . 0.950 no
C59 H591 . 0.950 no
C60 C61 . 1.524(3) yes
C60 C67 . 1.525(3) yes
C60 H601 . 0.950 no
C61 C62 . 1.400(3) yes
C61 C66 . 1.370(3) yes
C62 C63 . 1.388(3) yes
C62 H621 . 0.950 no
C63 C64 . 1.367(4) yes
C63 H631 . 0.950 no
C64 C65 . 1.379(4) yes
C64 H641 . 0.950 no
C65 C66 . 1.383(3) yes
C65 H651 . 0.950 no
C66 H661 . 0.950 no
C67 C68 . 1.406(3) yes
C67 C72 . 1.383(3) yes
C68 C69 . 1.381(4) yes
C68 H681 . 0.950 no
C69 C70 . 1.374(5) yes
C69 H691 . 0.950 no
C70 C71 . 1.382(4) yes
C70 H701 . 0.950 no
C71 C72 . 1.396(3) yes
C71 H711 . 0.950 no
C72 H721 . 0.950 no
C73 H731 . 0.950 no
C73 H732 . 0.950 no
C74 C75 . 1.377(3) yes
C74 C79 . 1.369(3) yes
C75 C76 . 1.385(3) yes
C75 H751 . 0.950 no
C76 C77 . 1.361(4) yes
C76 H761 . 0.950 no
C77 C78 . 1.355(4) yes
C77 H771 . 0.950 no
C78 C79 . 1.390(3) yes
C78 H781 . 0.950 no
C79 H791 . 0.950 no
C80 C81 . 1.390(3) yes
C80 C85 . 1.380(3) yes
C81 C82 . 1.384(3) yes
C81 H811 . 0.950 no
C82 C83 . 1.374(4) yes
C82 H821 . 0.950 no
C83 C84 . 1.367(3) yes
C83 H831 . 0.950 no
C84 C85 . 1.382(3) yes
C84 H841 . 0.950 no
C85 H851 . 0.950 no
C86 C87 . 1.397(3) yes
C86 C91 . 1.385(3) yes
C87 C88 . 1.383(3) yes
C87 H871 . 0.950 no
C88 C89 . 1.378(3) yes
C88 H881 . 0.950 no
C89 C90 . 1.378(3) yes
C89 H891 . 0.950 no
C90 C91 . 1.388(3) yes
C90 H901 . 0.950 no
C91 H911 . 0.950 no
C92 H921 . 0.950 no
C92 H922 . 0.950 no
C92 H923 . 0.950 no
C93 H931 . 0.950 no
C93 H932 . 0.950 no
C93 H933 . 0.950 no
C94 C95 . 1.493(3) yes
C95 C96 . 1.388(3) yes
C95 C100 . 1.397(3) yes
C96 C97 . 1.399(3) yes
C96 H961 . 0.950 no
C97 C98 . 1.378(4) yes
C97 H971 . 0.950 no
C98 C99 . 1.369(4) yes
C98 H981 . 0.950 no
C99 C100 . 1.387(3) yes
C99 H991 . 0.950 no
C100 H1001 . 0.950 no
C103 C105 2_566 1.356(7) yes
C103 C104 . 1.392(5) yes
C103 H1031 . 0.950 no
C104 C105 . 1.363(7) yes
C104 H1041 . 0.950 no
C105 H1051 . 0.950 no
C106 C107 . 1.381(4) yes
C106 C111 . 1.363(4) yes
C106 H1061 . 0.950 no
C107 C108 . 1.365(4) yes
C107 H1071 . 0.950 no
C108 C109 . 1.376(5) yes
C108 H1081 . 0.950 no
C109 C110 . 1.373(5) yes
C109 H1091 . 0.950 no
C110 C111 . 1.346(5) yes
C110 H1101 . 0.950 no
C111 H1111 . 0.950 no
C112 C113 . 1.330(6) yes
C112 C117 . 1.339(6) yes
C112 H1121 . 0.950 no
C113 C114 . 1.355(6) yes
C113 H1131 . 0.950 no
C114 C115 . 1.409(6) yes
C114 H1141 . 0.950 no
C115 C116 . 1.377(5) yes
C115 H1151 . 0.950 no
C116 C117 . 1.354(5) yes
C116 H1161 . 0.950 no
C117 H1171 . 0.950 no

loop_
_geom_torsion_atom_site_label_1
_geom_torsion_atom_site_label_2
_geom_torsion_atom_site_label_3
_geom_torsion_atom_site_label_4
_geom_torsion
_geom_torsion_publ_flag
C73 Nb1 O1 C1 -123.5(3) no
C92 Nb1 O1 C1 4.9(3) no
C93 Nb1 O1 C1 120.1(3) no
C73 Nb1 O2 C37 123.6(3) no
C92 Nb1 O2 C37 -5.2(3) no
C93 Nb1 O2 C37 -120.3(3) no
O1 Nb1 C73 P1 -88.68(12) no
O2 Nb1 C73 P1 106.05(11) no
C92 Nb1 C73 P1 -173.57(10) no
C93 Nb1 C73 P1 9.52(15) no
O3 S1 C94 S2 -26.69(18) no
O3 S1 C94 C95 155.92(16) no
O4 S1 C94 S2 -164.67(13) no
O4 S1 C94 C95 17.9(2) no
C101 S1 C94 S2 85.97(16) no
C101 S1 C94 C95 -91.42(19) no
O3 S1 C101 F1 -67.2(2) no
O3 S1 C101 F2 52.9(2) no
O3 S1 C101 F3 174.3(2) no
O4 S1 C101 F1 57.3(2) no
O4 S1 C101 F2 177.3(2) no
O4 S1 C101 F3 -61.3(2) no
C94 S1 C101 F1 172.57(19) no
C94 S1 C101 F2 -67.4(2) no
C94 S1 C101 F3 54.0(2) no
O5 S2 C94 C95 153.35(16) no
O6 S2 C94 S1 -161.18(13) no
O6 S2 C94 C95 16.3(2) no
C102 S2 C94 S1 89.33(16) no
C102 S2 C94 C95 -93.24(19) no
O5 S2 C102 F4 49.9(2) no
O5 S2 C102 F5 171.8(2) no
O5 S2 C102 F6 -69.1(2) no
O6 S2 C102 F4 173.66(19) no
O6 S2 C102 F5 -64.4(2) no
O6 S2 C102 F6 54.7(2) no
C94 S2 C102 F4 -70.9(2) no
C94 S2 C102 F5 51.1(2) no
C94 S2 C102 F6 170.16(17) no
O5 S2 C94 S1 -24.08(18) no
C86 P1 C80 C85 7.53(19) no
C74 P1 C73 Nb1 171.70(11) no
C80 P1 C73 Nb1 51.39(14) no
C86 P1 C73 Nb1 -70.52(13) no
C73 P1 C74 C75 49.2(2) no
C73 P1 C74 C79 -129.9(3) no
C80 P1 C74 C75 170.88(19) no
C80 P1 C74 C79 -8.2(3) no
C86 P1 C74 C75 -71.6(2) no
C86 P1 C74 C79 109.4(3) no
C73 P1 C80 C81 65.4(2) no
C73 P1 C80 C85 -115.77(17) no
C74 P1 C80 C81 -55.2(2) no
C74 P1 C80 C85 123.60(17) no
C86 P1 C80 C81 -171.31(18) no
C80 P1 C86 C91 -116.86(17) no
C74 P1 C86 C87 -54.10(17) no
C73 P1 C86 C87 -173.50(15) no
C73 P1 C86 C91 6.28(19) no
C74 P1 C86 C91 125.68(17) no
C80 P1 C86 C87 63.35(17) no
Nb1 O1 C1 C2 -114.8(3) no
Nb1 O1 C1 C6 63.7(3) no
Nb1 O2 C37 C38 96.7(3) no
Nb1 O2 C37 C42 -82.5(3) no
C6 C1 C2 C11 -178.29(17) no
O1 C1 C6 C5 -178.45(17) no
O1 C1 C2 C3 178.68(16) no
O1 C1 C2 C11 0.2(3) no
C6 C1 C2 C3 0.2(3) no
C2 C1 C6 C5 0.0(3) no
C2 C1 C6 C24 179.43(17) no
O1 C1 C6 C24 1.0(3) no
C1 C2 C11 C12 79.7(2) no
C1 C2 C11 C18 -155.83(18) no
C1 C2 C3 C4 -0.6(3) no
C11 C2 C3 C4 177.87(18) no
C3 C2 C11 C18 25.7(3) no
C3 C2 C11 C12 -98.8(2) no
C2 C3 C4 C5 0.8(3) no
C2 C3 C4 C7 -177.05(19) no
C3 C4 C7 C10 -127.2(2) no
C5 C4 C7 C8 176.41(19) no
C3 C4 C5 C6 -0.6(3) no
C7 C4 C5 C6 177.36(18) no
C3 C4 C7 C8 -5.8(3) no
C3 C4 C7 C9 113.7(2) no
C5 C4 C7 C9 -64.1(2) no
C5 C4 C7 C10 55.0(2) no
C4 C5 C6 C1 0.2(3) no
C4 C5 C6 C24 -179.24(18) no
C5 C6 C24 C25 27.2(2) no
C1 C6 C24 C25 -152.17(18) no
C1 C6 C24 C31 81.9(2) no
C5 C6 C24 C31 -98.7(2) no
C12 C11 C18 C19 36.3(3) no
C2 C11 C12 C13 8.6(3) no
C2 C11 C12 C17 -174.76(19) no
C18 C11 C12 C13 -116.8(2) no
C18 C11 C12 C17 59.9(3) no
C2 C11 C18 C19 -90.7(3) no
C2 C11 C18 C23 86.5(3) no
C12 C11 C18 C23 -146.5(2) no
C17 C12 C13 C14 -0.7(3) no
C11 C12 C13 C14 176.0(2) no
C11 C12 C17 C16 -176.2(2) no
C13 C12 C17 C16 0.7(4) no
C12 C13 C14 C15 0.2(4) no
C13 C14 C15 C16 0.4(4) no
C14 C15 C16 C17 -0.4(5) no
C15 C16 C17 C12 -0.1(4) no
C11 C18 C19 C20 177.4(2) no
C19 C18 C23 C22 -0.3(5) no
C23 C18 C19 C20 0.1(4) no
C11 C18 C23 C22 -177.6(3) no
C18 C19 C20 C21 0.5(5) no
C19 C20 C21 C22 -0.7(5) no
C20 C21 C22 C23 0.5(6) no
C21 C22 C23 C18 0.0(6) no
C6 C24 C31 C32 17.8(3) no
C6 C24 C31 C36 -163.93(19) no
C31 C24 C25 C30 34.2(2) no
C6 C24 C25 C26 82.6(2) no
C6 C24 C25 C30 -93.7(2) no
C31 C24 C25 C26 -149.56(19) no
C25 C24 C31 C32 -108.3(2) no
C25 C24 C31 C36 70.0(2) no
C24 C25 C26 C27 -177.9(2) no
C26 C25 C30 C29 -0.2(3) no
C24 C25 C30 C29 176.20(19) no
C30 C25 C26 C27 -1.5(3) no
C25 C26 C27 C28 1.9(4) no
C26 C27 C28 C29 -0.7(4) no
C27 C28 C29 C30 -0.9(4) no
C28 C29 C30 C25 1.4(3) no
C24 C31 C32 C33 178.4(2) no
C24 C31 C36 C35 -179.4(2) no
C32 C31 C36 C35 -1.1(3) no
C36 C31 C32 C33 0.1(4) no
C31 C32 C33 C34 1.0(4) no
C32 C33 C34 C35 -1.1(4) no
C33 C34 C35 C36 0.1(4) no
C34 C35 C36 C31 1.0(4) no
O2 C37 C42 C60 1.3(3) no
C38 C37 C42 C41 1.9(3) no
C38 C37 C42 C60 -177.82(18) no
O2 C37 C38 C39 179.94(16) no
O2 C37 C38 C47 0.0(3) no
C42 C37 C38 C39 -1.0(3) no
C42 C37 C38 C47 179.05(17) no
O2 C37 C42 C41 -178.99(17) no
C37 C38 C47 C48 -143.40(19) no
C37 C38 C39 C40 -0.4(3) no
C47 C38 C39 C40 179.55(19) no
C39 C38 C47 C54 -90.1(2) no
C37 C38 C47 C54 89.9(2) no
C39 C38 C47 C48 36.6(3) no
C38 C39 C40 C41 0.8(3) no
C38 C39 C40 C43 177.7(2) no
C41 C40 C43 C45 -54.1(3) no
C39 C40 C41 C42 0.2(3) no
C43 C40 C41 C42 -176.8(2) no
C39 C40 C43 C44 6.1(3) no
C39 C40 C43 C45 129.0(3) no
C39 C40 C43 C46 -112.6(2) no
C41 C40 C43 C44 -177.0(2) no
C41 C40 C43 C46 64.3(3) no
C40 C41 C42 C60 178.17(19) no
C40 C41 C42 C37 -1.6(3) no
C41 C42 C60 C67 88.5(2) no
C37 C42 C60 C61 139.76(19) no
C37 C42 C60 C67 -91.8(2) no
C41 C42 C60 C61 -40.0(3) no
C48 C47 C54 C59 -103.1(2) no
C38 C47 C48 C49 94.9(2) no
C38 C47 C48 C53 -84.2(2) no
C54 C47 C48 C49 -137.0(2) no
C54 C47 C48 C53 43.8(2) no
C38 C47 C54 C55 -159.2(2) no
C38 C47 C54 C59 24.1(3) no
C48 C47 C54 C55 73.6(2) no
C47 C48 C49 C50 -179.7(2) no
C47 C48 C53 C52 177.7(2) no
C49 C48 C53 C52 -1.5(3) no
C53 C48 C49 C50 -0.5(4) no
C48 C49 C50 C51 1.6(5) no
C49 C50 C51 C52 -0.8(5) no
C50 C51 C52 C53 -1.1(4) no
C51 C52 C53 C48 2.3(4) no
C59 C54 C55 C56 -0.2(4) no
C47 C54 C59 C58 176.0(2) no
C47 C54 C55 C56 -177.0(2) no
C55 C54 C59 C58 -0.7(3) no
C54 C55 C56 C57 0.6(4) no
C55 C56 C57 C58 -0.1(4) no
C56 C57 C58 C59 -0.9(4) no
C57 C58 C59 C54 1.3(4) no
C42 C60 C67 C72 15.7(3) no
C61 C60 C67 C68 -39.0(3) no
C42 C60 C61 C62 82.4(3) no
C42 C60 C61 C66 -95.3(3) no
C67 C60 C61 C62 -46.4(3) no
C67 C60 C61 C66 136.0(2) no
C42 C60 C67 C68 -166.69(18) no
C61 C60 C67 C72 143.4(2) no
C60 C61 C62 C63 -174.7(2) no
C66 C61 C62 C63 3.0(4) no
C62 C61 C66 C65 -1.8(4) no
C60 C61 C66 C65 176.0(3) no
C61 C62 C63 C64 -1.7(4) no
C62 C63 C64 C65 -0.8(5) no
C63 C64 C65 C66 2.1(5) no
C64 C65 C66 C61 -0.8(5) no
C60 C67 C68 C69 -178.7(2) no
C68 C67 C72 C71 0.0(3) no
C72 C67 C68 C69 -1.0(3) no
C60 C67 C72 C71 177.7(2) no
C67 C68 C69 C70 1.1(4) no
C68 C69 C70 C71 -0.1(4) no
C69 C70 C71 C72 -0.8(4) no
C70 C71 C72 C67 0.9(4) no
P1 C74 C79 C78 179.4(3) no
P1 C74 C75 C76 179.7(2) no
C79 C74 C75 C76 -1.2(4) no
C75 C74 C79 C78 0.3(5) no
C74 C75 C76 C77 0.1(5) no
C75 C76 C77 C78 1.9(5) no
C76 C77 C78 C79 -2.8(6) no
C77 C78 C79 C74 1.7(6) no
P1 C80 C85 C84 -178.47(17) no
P1 C80 C81 C82 177.5(2) no
C85 C80 C81 C82 -1.4(4) no
C81 C80 C85 C84 0.4(3) no
C80 C81 C82 C83 1.0(4) no
C81 C82 C83 C84 0.6(5) no
C82 C83 C84 C85 -1.6(4) no
C83 C84 C85 C80 1.1(4) no
C91 C86 C87 C88 1.3(3) no
P1 C86 C87 C88 -178.95(16) no
P1 C86 C91 C90 179.54(17) no
C87 C86 C91 C90 -0.7(3) no
C86 C87 C88 C89 -0.9(3) no
C87 C88 C89 C90 -0.1(4) no
C88 C89 C90 C91 0.7(4) no
C89 C90 C91 C86 -0.3(3) no
S1 C94 C95 C96 -70.8(3) no
S1 C94 C95 C100 110.2(2) no
S2 C94 C95 C96 111.8(2) no
S2 C94 C95 C100 -67.3(3) no
C94 C95 C96 C97 -178.8(3) no
C100 C95 C96 C97 0.2(4) no
C94 C95 C100 C99 178.0(2) no
C96 C95 C100 C99 -1.1(4) no
C95 C96 C97 C98 0.4(5) no
C96 C97 C98 C99 -0.3(5) no
C97 C98 C99 C100 -0.6(5) no
C98 C99 C100 C95 1.3(4) no
C111 C106 C107 C108 -0.2(5) no
C107 C106 C111 C110 0.2(5) no
C106 C107 C108 C109 0.4(5) no
C107 C108 C109 C110 -0.6(6) no
C108 C109 C110 C111 0.6(7) no
C109 C110 C111 C106 -0.3(6) no
C117 C112 C113 C114 -1.3(7) no
C113 C112 C117 C116 2.0(6) no
C112 C113 C114 C115 -0.2(7) no
C113 C114 C115 C116 1.0(6) no
C114 C115 C116 C117 -0.3(6) no
C115 C116 C117 C112 -1.2(6) no
